data_1505437
loop_
_publ_author_name
'Maio, William A.'
'Sinishtaj, Sandra'
'Posner, Gary H.'

_publ_section_title
;
 Cyclopentanone ring expansion leading to functionalized delta-lactams:
 short synthesis of simple sedum alkaloids.
;
_journal_issue 14
_journal_name_full 'Organic letters'
_journal_page_first 2673
_journal_page_last 2676
_journal_paper_doi 10.1021/ol070960r
_journal_volume 9
_journal_year 2007
_chemical_formula_moiety 'C9 H17 N O3'
_chemical_formula_sum 'C9 H17 N O3'
_chemical_formula_weight 187.24
_chemical_name_systematic (R)-6-((S)-2,4-Dihydroxy-butyl)-piperidin-2-one
_space_group_IT_number 14
_symmetry_cell_setting monoclinic
_symmetry_space_group_name_Hall '-P 2yn'
_symmetry_space_group_name_H-M 'P 1 21/n 1'
_atom_sites_solution_hydrogens geom
_atom_sites_solution_primary direct
_atom_sites_solution_secondary difmap
_audit_creation_date
;
'Wed Mar 28 15:42:00 2007'
;
_audit_creation_method SHELXL-97
_cell_angle_alpha 90.00
_cell_angle_beta 109.300(6)
_cell_angle_gamma 90.00
_cell_formula_units_Z 4
_cell_length_a 5.1268(3)
_cell_length_b 27.0317(12)
_cell_length_c 7.1313(3)
_cell_measurement_reflns_used 4496
_cell_measurement_theta_max 27.9998
_cell_measurement_theta_min 4.2000
_cell_volume 932.76(9)
_computing_cell_refinement 'Oxford Diffraction CrysAlis RED'
_computing_data_collection 'Oxford Diffraction CrysAlis CCD'
_computing_data_reduction 'Oxford Diffraction CrysAlis RED'
_computing_molecular_graphics 'Sheldrick, G.M. (2000). SHELXTL v6.10.'
_computing_publication_material 'Sheldrick, G.M. (2000). SHELXTL v6.10.'
_computing_structure_refinement 'Sheldrick, G.M. (2000). SHELXTL v6.10.'
_computing_structure_solution 'Sheldrick, G.M. (2000). SHELXTL v6.10.'
_diffrn_ambient_temperature 110
_diffrn_detector_area_resol_mean 15.9890
_diffrn_measured_fraction_theta_full 0.993
_diffrn_measured_fraction_theta_max 0.993
_diffrn_measurement_details 'see scan set'
_diffrn_measurement_device Kappa
_diffrn_measurement_device_type Xcalibur3
_diffrn_measurement_method ' omega scans'
_diffrn_orient_matrix_UB_11 -0.0583301153
_diffrn_orient_matrix_UB_12 0.0071715264
_diffrn_orient_matrix_UB_13 -0.1007074372
_diffrn_orient_matrix_UB_21 -0.0994410578
_diffrn_orient_matrix_UB_22 0.0145465159
_diffrn_orient_matrix_UB_23 0.0243097452
_diffrn_orient_matrix_UB_31 0.0902680184
_diffrn_orient_matrix_UB_32 0.0205897533
_diffrn_orient_matrix_UB_33 0.0182857473
_diffrn_radiation_monochromator graphite
_diffrn_radiation_source 'Enhance (Mo) X-ray Source'
_diffrn_radiation_type 'Mo K\a'
_diffrn_radiation_wavelength 0.71073
_diffrn_reflns_av_R_equivalents 0.0501
_diffrn_reflns_av_sigmaI/netI 0.0426
_diffrn_reflns_limit_h_max 6
_diffrn_reflns_limit_h_min -6
_diffrn_reflns_limit_k_max 35
_diffrn_reflns_limit_k_min -35
_diffrn_reflns_limit_l_max 9
_diffrn_reflns_limit_l_min -9
_diffrn_reflns_number 10423
_diffrn_reflns_resolution_max 0.75
_diffrn_reflns_theta_full 28.13
_diffrn_reflns_theta_max 28.13
_diffrn_reflns_theta_min 4.27
_diffrn_source_current 40
_diffrn_source_power 2
_diffrn_source_voltage 50
_diffrn_standards_interval_count 2
_diffrn_standards_interval_time 50
_exptl_absorpt_coefficient_mu 0.099
_exptl_absorpt_correction_T_max 0.995
_exptl_absorpt_correction_T_min 0.956
_exptl_absorpt_correction_type analytical
_exptl_absorpt_process_details
;
CrysAlis RED, Oxford Diffraction Ltd.,
Version 1.171.31.7 (release 18-10-2006 CrysAlis171 .NET)
(compiled Oct 18 2006,16:28:17)
Analytical numeric absorption correction using a multifaceted crystal
   model based on expressions derived by R.C. Clark & J.S. Reid.
(Clark, R. C. & Reid, J. S. (1995). Acta Cryst. A51, 887-897)
;
_exptl_crystal_colour colorless
_exptl_crystal_density_diffrn 1.333
_exptl_crystal_density_method 'not measured'
_exptl_crystal_description plate
_exptl_crystal_F_000 408
_exptl_crystal_size_max 0.8705
_exptl_crystal_size_mid 0.2090
_exptl_crystal_size_min 0.0585
_refine_diff_density_max 0.350
_refine_diff_density_min -0.244
_refine_diff_density_rms 0.055
_refine_ls_extinction_method none
_refine_ls_goodness_of_fit_ref 1.108
_refine_ls_hydrogen_treatment mixed
_refine_ls_matrix_type full
_refine_ls_number_parameters 130
_refine_ls_number_reflns 2269
_refine_ls_number_restraints 0
_refine_ls_restrained_S_all 1.108
_refine_ls_R_factor_all 0.0819
_refine_ls_R_factor_gt 0.0565
_refine_ls_shift/su_max 0.000
_refine_ls_shift/su_mean 0.000
_refine_ls_structure_factor_coef Fsqd
_refine_ls_weighting_details 'calc w=1/[\s^2^(Fo^2^)+(0.0226P)^2^+0.8396P] where P=(Fo^2^+2Fc^2^)/3'
_refine_ls_weighting_scheme calc
_refine_ls_wR_factor_gt 0.0954
_refine_ls_wR_factor_ref 0.1055
_reflns_number_gt 1762
_reflns_number_total 2269
_reflns_threshold_expression >2sigma(I)
_cod_data_source_file ol070960rsi20070424_031355.cif
_cod_data_source_block x0353
_cod_depositor_comments
;
The following automatic conversions were performed:

'_symmetry_cell_setting' value 'Monoclinic' changed to 'monoclinic'
according to /home/saulius/struct/CIF-dictionaries/cif_core.dic
dictionary named 'cif_core.dic' version 2.4.1 from 2010-06-29.

Automatic conversion script
Id: cif_fix_values 1715 2011-07-08 13:25:40Z adriana 
;
_cod_original_sg_symbol_H-M 'P2(1)/n  '
_cod_database_code 1505437
_audit_creation_method_reference
;
CrysAlis RED, Oxford Diffraction Ltd.,
Version 1.171.31.7 (release 18-10-2006 CrysAlis171 .NET)
(compiled Oct 18 2006,16:28:17)
;
_computing_data_collection_reference
;
CrysAlis CCD, Oxford Diffraction Ltd.,
Version 1.171.31.7 (release 18-10-2006 CrysAlis171 .NET)
(compiled Oct 18 2006,16:28:17)
;
_computing_cell_refinment_reference
;
CrysAlis RED, Oxford Diffraction Ltd.,
Version 1.171.31.7 (release 18-10-2006 CrysAlis171 .NET)
(compiled Oct 18 2006,16:28:17)
;
_computing_data_reduction_reference
;
CrysAlis RED, Oxford Diffraction Ltd.,
Version 1.171.31.7 (release 18-10-2006 CrysAlis171 .NET)
(compiled Oct 18 2006,16:28:17)
;
_cell_measurement_resolution_max 0.76
_jhu_your_name_here 'Dr. Amy A Sarjeant'
_jhu_your_lab_here 'NCB 240'
_jhu_your_phone_number_here x6-8569
_jhu_your_email_here xray@jhu.edu
_jhu_institutional_source 'Posner Lab'
_jhu_submitting_scientist 'Sandra Sinishtaj'
_jhu_scientist_phone x6-7442
_jhu_scientist_email sandra_sinishtaj@yahoo.com
_jhu_identifying_number x0353
_jhu_xray_labbook II-62
_jhu_crystalization_labbook SS-BOT
_jhu_crystalization_solvent
;
;
_jhu_crystalization_method Evaporation
_jhu_diffraction_detector_distance 50
_jhu_quality_factor 2

loop_
_symmetry_equiv_pos_as_xyz
'x, y, z'
'-x+1/2, y+1/2, -z+1/2'
'-x, -y, -z'
'x-1/2, -y-1/2, z-1/2'

loop_
_atom_site_label
_atom_site_type_symbol
_atom_site_fract_x
_atom_site_fract_y
_atom_site_fract_z
_atom_site_U_iso_or_equiv
_atom_site_adp_type
_atom_site_occupancy
_atom_site_symmetry_multiplicity
_atom_site_calc_flag
_atom_site_refinement_flags
O1 O 0.2004(3) 0.03148(4) 0.83522(18) 0.0157(3) Uani 1 1 d .
O2 O 0.4145(3) -0.20385(5) 0.9938(2) 0.0200(3) Uani 1 1 d .
H2O H 0.341(5) -0.2019(9) 0.873(4) 0.036(7) Uiso 1 1 d .
O3 O 0.1817(3) -0.20938(5) 1.59511(19) 0.0250(3) Uani 1 1 d .
H3O H 0.103(5) -0.2372(10) 1.568(4) 0.040(7) Uiso 1 1 d .
N1 N 0.2501(3) -0.05028(5) 0.8953(2) 0.0121(3) Uani 1 1 d .
H1N H 0.415(5) -0.0448(8) 0.973(3) 0.022(6) Uiso 1 1 d .
C1 C 0.1026(3) -0.01105(6) 0.8060(2) 0.0118(3) Uani 1 1 d .
C2 C -0.1890(4) -0.01926(6) 0.6689(2) 0.0135(4) Uani 1 1 d .
H2A H -0.2225 0.0021 0.5504 0.016 Uiso 1 1 calc R
H2B H -0.3190 -0.0089 0.7377 0.016 Uiso 1 1 calc R
C3 C -0.2506(4) -0.07262(7) 0.6014(3) 0.0168(4) Uani 1 1 d .
H3A H -0.1583 -0.0808 0.5033 0.020 Uiso 1 1 calc R
H3B H -0.4522 -0.0770 0.5366 0.020 Uiso 1 1 calc R
C4 C -0.1469(4) -0.10708(6) 0.7799(3) 0.0154(4) Uani 1 1 d .
H4A H -0.2403 -0.0989 0.8773 0.018 Uiso 1 1 calc R
H4B H -0.1936 -0.1417 0.7362 0.018 Uiso 1 1 calc R
C5 C 0.1641(4) -0.10231(6) 0.8785(2) 0.0123(3) Uani 1 1 d .
H5A H 0.2563 -0.1198 0.7938 0.015 Uiso 1 1 calc R
C6 C 0.2688(4) -0.12495(6) 1.0868(2) 0.0134(4) Uani 1 1 d .
H6A H 0.4665 -0.1165 1.1493 0.016 Uiso 1 1 calc R
H6B H 0.1664 -0.1100 1.1684 0.016 Uiso 1 1 calc R
C7 C 0.2367(4) -0.18106(6) 1.0883(2) 0.0141(4) Uani 1 1 d .
H7A H 0.0406 -0.1899 1.0130 0.017 Uiso 1 1 calc R
C8 C 0.3147(4) -0.20269(7) 1.2967(3) 0.0166(4) Uani 1 1 d .
H8A H 0.2931 -0.2391 1.2867 0.020 Uiso 1 1 calc R
H8B H 0.5118 -0.1954 1.3688 0.020 Uiso 1 1 calc R
C9 C 0.1418(4) -0.18259(7) 1.4152(3) 0.0190(4) Uani 1 1 d .
H9A H 0.1902 -0.1474 1.4475 0.023 Uiso 1 1 calc R
H9B H -0.0558 -0.1841 1.3327 0.023 Uiso 1 1 calc R

loop_
_atom_site_aniso_label
_atom_site_aniso_U_11
_atom_site_aniso_U_22
_atom_site_aniso_U_33
_atom_site_aniso_U_23
_atom_site_aniso_U_13
_atom_site_aniso_U_12
O1 0.0163(6) 0.0120(6) 0.0165(6) 0.0014(5) 0.0022(5) -0.0015(5)
O2 0.0300(8) 0.0185(7) 0.0135(6) 0.0019(5) 0.0098(6) 0.0097(6)
O3 0.0439(9) 0.0197(7) 0.0130(6) -0.0019(5) 0.0118(6) -0.0129(7)
N1 0.0099(7) 0.0127(7) 0.0124(7) -0.0001(6) 0.0017(6) -0.0018(6)
C1 0.0130(8) 0.0143(8) 0.0087(7) -0.0005(6) 0.0045(6) 0.0009(7)
C2 0.0119(8) 0.0149(9) 0.0114(8) 0.0015(6) 0.0008(6) 0.0010(7)
C3 0.0163(9) 0.0166(9) 0.0128(8) -0.0003(7) -0.0016(7) -0.0007(7)
C4 0.0145(9) 0.0122(8) 0.0171(8) 0.0001(7) 0.0020(7) -0.0028(7)
C5 0.0139(8) 0.0088(8) 0.0136(8) -0.0005(6) 0.0037(6) -0.0014(6)
C6 0.0150(9) 0.0131(8) 0.0115(8) -0.0010(6) 0.0034(6) -0.0011(7)
C7 0.0174(9) 0.0128(8) 0.0124(8) -0.0011(6) 0.0054(7) 0.0008(7)
C8 0.0209(9) 0.0147(9) 0.0137(8) 0.0019(7) 0.0049(7) 0.0020(7)
C9 0.0267(10) 0.0171(9) 0.0147(8) 0.0017(7) 0.0091(8) -0.0019(8)

loop_
_atom_type_symbol
_atom_type_description
_atom_type_scat_dispersion_real
_atom_type_scat_dispersion_imag
_atom_type_scat_source
C C 0.0033 0.0016 'International Tables Vol C Tables 4.2.6.8 and 6.1.1.4'
H H 0.0000 0.0000 'International Tables Vol C Tables 4.2.6.8 and 6.1.1.4'
N N 0.0061 0.0033 'International Tables Vol C Tables 4.2.6.8 and 6.1.1.4'
O O 0.0106 0.0060 'International Tables Vol C Tables 4.2.6.8 and 6.1.1.4'

loop_
_exptl_crystal_face_index_h
_exptl_crystal_face_index_k
_exptl_crystal_face_index_l
_exptl_crystal_face_perp_dist
0.00 24.00 -8.00 0.0889
2.00 31.00 -6.00 0.1089
0.00 38.00 0.00 0.0286
-4.00 -30.00 0.00 0.2447
0.00 -7.00 9.00 0.1062
3.00 17.00 6.00 0.1916
0.00 -38.00 -1.00 0.0231
0.00 -23.00 -8.00 0.0769
3.00 -10.00 -10.00 0.1425
0.00 24.00 7.00 0.0690
-6.00 -16.00 7.00 0.3277

loop_
_geom_angle_atom_site_label_1
_geom_angle_atom_site_label_2
_geom_angle_atom_site_label_3
_geom_angle
C7 O2 H2O 108.9(18)
C9 O3 H3O 109.1(17)
C1 N1 C5 127.93(15)
C1 N1 H1N 117.0(15)
C5 N1 H1N 115.1(15)
O1 C1 N1 121.36(16)
O1 C1 C2 120.20(15)
N1 C1 C2 118.43(15)
C1 C2 C3 113.74(14)
C1 C2 H2A 108.8
C3 C2 H2A 108.8
C1 C2 H2B 108.8
C3 C2 H2B 108.8
H2A C2 H2B 107.7
C2 C3 C4 109.67(14)
C2 C3 H3A 109.7
C4 C3 H3A 109.7
C2 C3 H3B 109.7
C4 C3 H3B 109.7
H3A C3 H3B 108.2
C5 C4 C3 110.93(15)
C5 C4 H4A 109.5
C3 C4 H4A 109.5
C5 C4 H4B 109.5
C3 C4 H4B 109.5
H4A C4 H4B 108.0
N1 C5 C4 111.10(14)
N1 C5 C6 107.73(13)
C4 C5 C6 113.11(14)
N1 C5 H5A 108.3
C4 C5 H5A 108.3
C6 C5 H5A 108.3
C7 C6 C5 113.61(14)
C7 C6 H6A 108.8
C5 C6 H6A 108.8
C7 C6 H6B 108.8
C5 C6 H6B 108.8
H6A C6 H6B 107.7
O2 C7 C8 106.87(14)
O2 C7 C6 109.60(14)
C8 C7 C6 113.25(14)
O2 C7 H7A 109.0
C8 C7 H7A 109.0
C6 C7 H7A 109.0
C9 C8 C7 113.18(15)
C9 C8 H8A 108.9
C7 C8 H8A 108.9
C9 C8 H8B 108.9
C7 C8 H8B 108.9
H8A C8 H8B 107.8
O3 C9 C8 112.54(15)
O3 C9 H9A 109.1
C8 C9 H9A 109.1
O3 C9 H9B 109.1
C8 C9 H9B 109.1
H9A C9 H9B 107.8

loop_
_geom_bond_atom_site_label_1
_geom_bond_atom_site_label_2
_geom_bond_distance
O1 C1 1.244(2)
O2 C7 1.439(2)
O2 H2O 0.82(3)
O3 C9 1.428(2)
O3 H3O 0.84(3)
N1 C1 1.336(2)
N1 C5 1.467(2)
N1 H1N 0.86(2)
C1 C2 1.508(2)
C2 C3 1.520(2)
C2 H2A 0.9900
C2 H2B 0.9900
C3 C4 1.524(2)
C3 H3A 0.9900
C3 H3B 0.9900
C4 C5 1.521(2)
C4 H4A 0.9900
C4 H4B 0.9900
C5 C6 1.530(2)
C5 H5A 1.0000
C6 C7 1.526(2)
C6 H6A 0.9900
C6 H6B 0.9900
C7 C8 1.522(2)
C7 H7A 1.0000
C8 C9 1.513(3)
C8 H8A 0.9900
C8 H8B 0.9900
C9 H9A 0.9900
C9 H9B 0.9900

loop_
_geom_hbond_atom_site_label_D
_geom_hbond_atom_site_label_H
_geom_hbond_atom_site_label_A
_geom_hbond_distance_DH
_geom_hbond_distance_HA
_geom_hbond_distance_DA
_geom_hbond_angle_DHA
_geom_hbond_site_symmetry_A
O2 H2O O3 0.82(3) 1.89(3) 2.6995(18) 170(2) 1_554
O3 H3O O2 0.84(3) 1.85(3) 2.6916(19) 176(3) 4_556
N1 H1N O1 0.86(2) 2.03(2) 2.8823(19) 178(2) 3_657

loop_
_geom_torsion_atom_site_label_1
_geom_torsion_atom_site_label_2
_geom_torsion_atom_site_label_3
_geom_torsion_atom_site_label_4
_geom_torsion
C5 N1 C1 O1 179.19(16)
C5 N1 C1 C2 -0.3(3)
O1 C1 C2 C3 163.18(16)
N1 C1 C2 C3 -17.4(2)
C1 C2 C3 C4 47.3(2)
C2 C3 C4 C5 -61.2(2)
C1 N1 C5 C4 -13.2(2)
C1 N1 C5 C6 -137.60(17)
C3 C4 C5 N1 43.35(19)
C3 C4 C5 C6 164.64(14)
N1 C5 C6 C7 -170.40(14)
C4 C5 C6 C7 66.4(2)
C5 C6 C7 O2 66.46(19)
C5 C6 C7 C8 -174.32(15)
O2 C7 C8 C9 -179.33(15)
C6 C7 C8 C9 59.9(2)
C7 C8 C9 O3 169.35(15)

loop_
_diffrn_scan_number
_diffrn_scan_type
_diffrn_scan_start
_diffrn_scan_end
_diffrn_scan_width
_diffrn_scan_exptime
_diffrn_scan_omega
_diffrn_scan_theta
_diffrn_scan_kappa
_diffrn_scan_phi
_diffrn_scan_omega1
_diffrn_scan_theta1
_diffrn_scan_frames
1 omega 45.00 97.00 1.00 55.00 - 24.27 45.00 120.00 0.00 0.00 52
2 omega 1.00 47.00 1.00 55.00 - 24.27 -131.00 108.00 0.00 0.00 46
3 omega 43.00 97.00 1.00 55.00 - 24.27 75.00 120.00 0.00 0.00 54
4 omega 46.00 96.00 1.00 55.00 - 24.27 51.00 -170.00 0.00 0.00 50
5 omega -1.00 49.00 1.00 55.00 - 24.27 51.00 136.00 0.00 0.00 50
6 omega 0.00 51.00 1.00 55.00 - 24.27 -45.00 120.00 0.00 0.00 51
7 omega 43.00 87.00 1.00 55.00 - 24.27 -131.00 108.00 0.00 0.00 44
8 omega -3.00 48.00 1.00 55.00 - -25.05 45.00 120.00 0.00 0.00 51
9 omega -4.00 47.00 1.00 55.00 - -25.05 45.00 240.00 0.00 0.00 51
10 omega -97.00 -44.00 1.00 55.00 - -25.05 -75.00 0.00 0.00 0.00 53
11 omega -31.00 7.00 1.00 55.00 - -25.05 -75.00 120.00 0.00 0.00 38
12 omega -83.00 -43.00 1.00 55.00 - -25.05 -75.00 240.00 0.00 0.00 40
13 omega -46.00 -10.00 1.00 55.00 - -25.05 -75.00 240.00 0.00 0.00 36
